data_2102871
loop_
_publ_author_name
'Michiue, Yuichi'

_publ_section_title
; Probability density analyses of guest ions in hollandite
  A~x~Mg~x/2~Ti~8-x/2~O~16~  (A=K, Rb)
;
_journal_coeditor_code AV5085
_journal_issue 4
_journal_name_full 'Acta Crystallographica, Section B'
_journal_page_first 577
_journal_page_last 583
_journal_paper_doi 10.1107/S0108768107023531
_journal_volume 63
_journal_year 2007
_chemical_formula_sum 'Mg0.76 O16 Rb1.51 Ti7.24'
_chemical_formula_weight 750.3
_chemical_name_systematic ' ?'
_space_group_IT_number 87
_space_group_name_Hall '-I 4'
_space_group_name_H-M_alt 'I 4/m'
_symmetry_cell_setting tetragonal
_symmetry_space_group_name_Hall '-I 4'
_symmetry_space_group_name_H-M 'I 4/m'
_cell_angle_alpha 90
_cell_angle_beta 90
_cell_angle_gamma 90
_cell_formula_units_Z 1
_cell_length_a 10.2052(7)
_cell_length_b 10.2052(7)
_cell_length_c 2.9717(6)
_cell_measurement_reflns_used 25
_cell_measurement_temperature 298
_cell_measurement_theta_max 24.0
_cell_measurement_theta_min 20.1
_cell_volume 309.49(7)
_computing_publication_material '(Jana2000; Petricek and Dusek, 2000)'
_computing_structure_refinement '(Jana2000; Petricek and Dusek, 2000)'
_diffrn_ambient_temperature 298
_diffrn_measured_fraction_theta_full 1.00
_diffrn_measurement_device_type 'Rigaku AFC-7R'
_diffrn_measurement_method \w/2\q
_diffrn_radiation_monochromator graphite
_diffrn_radiation_type 'Mo K\a'
_diffrn_radiation_wavelength 0.71069
_diffrn_reflns_av_R_equivalents 0.0693
_diffrn_reflns_av_sigmaI/netI 0.0507
_diffrn_reflns_limit_h_max 21
_diffrn_reflns_limit_h_min -21
_diffrn_reflns_limit_k_max 21
_diffrn_reflns_limit_k_min -21
_diffrn_reflns_limit_l_max 6
_diffrn_reflns_limit_l_min 0
_diffrn_reflns_number 3639
_diffrn_reflns_theta_full 49.94
_diffrn_reflns_theta_max 49.94
_diffrn_reflns_theta_min 2.82
_diffrn_standards_decay_% 4.72
_diffrn_standards_interval_count 200
_diffrn_standards_number 3
_exptl_absorpt_coefficient_mu 10.481
_exptl_absorpt_correction_T_max 0.637
_exptl_absorpt_correction_T_min 0.418
_exptl_absorpt_correction_type analytical
_exptl_absorpt_process_details Tompa_analytical
_exptl_crystal_colour colorless
_exptl_crystal_density_diffrn 4.0258
_exptl_crystal_description prismatic
_exptl_crystal_F_000 352
_exptl_crystal_size_max 0.15
_exptl_crystal_size_mid 0.05
_exptl_crystal_size_min 0.05
_refine_diff_density_max 0.78
_refine_diff_density_min -0.67
_refine_ls_extinction_coef 0.049174
_refine_ls_extinction_method 'B-C type 1 Gaussian isotropic (Becker & Coppens, 1974)'
_refine_ls_goodness_of_fit_ref 1.18
_refine_ls_number_parameters 31
_refine_ls_number_reflns 912
_refine_ls_R_factor_all 0.0603
_refine_ls_R_factor_gt 0.0219
_refine_ls_shift/su_max 0.0299
_refine_ls_shift/su_mean 0.0099
_refine_ls_structure_factor_coef Fsqd
_refine_ls_weighting_details w=1/(\s^2^(I)+0.0001I^2^)
_refine_ls_weighting_scheme sigma
_refine_ls_wR_factor_gt 0.0416
_refine_ls_wR_factor_ref 0.0503
_reflns_number_gt 623
_reflns_number_total 912
_reflns_threshold_expression I>3\s(I)
_cod_data_source_file av5085.cif
_cod_depositor_comments
;
The following automatic conversions were performed:
'_exptl_absorpt_correction_type' value 'Analytical' changed to
'analytical' according to
'/home/saulius/struct/CIF-dictionaries/cif_core.dic' dictionary named
'cif_core.dic' version 2.4.1 from 2010-06-29.

Automatic conversion script
Id: cif_fix_enum 1527 2010-12-29 10:47:43Z saulius 
;
_cod_database_code 2102871

loop_
_symmetry_equiv_pos_site_id
_symmetry_equiv_pos_as_xyz
1 x,y,z
2 -y,x,z
3 -x,-y,z
4 y,-x,z
5 -x,-y,-z
6 y,-x,-z
7 x,y,-z
8 -y,x,-z
9 1/2+x,1/2+y,1/2+z
10 1/2-y,1/2+x,1/2+z
11 1/2-x,1/2-y,1/2+z
12 1/2+y,1/2-x,1/2+z
13 1/2-x,1/2-y,1/2-z
14 1/2+y,1/2-x,1/2-z
15 1/2+x,1/2+y,1/2-z
16 1/2-y,1/2+x,1/2-z

loop_
_atom_site_type_symbol
_atom_site_label
_atom_site_fract_x
_atom_site_fract_y
_atom_site_fract_z
_atom_site_U_iso_or_equiv
_atom_site_adp_type
_atom_site_calc_flag
_atom_site_occupancy
Rb Rb1 0 0 0.5 0.0232(14) Uani d 0.270(9)
Rb Rb2 0 0 0.326(3) 0.031(3) Uani d 0.243(3)
Ti Ti1 0.34990(2) 0.16657(2) 0 0.00743(5) Uani d 0.9054(4)
Mg Mg1 0.349897 0.166572 0 0.00743(5) Uani d 0.0946(4)
O O1 0.15622(9) 0.20689(9) 0 0.00669(18) Uani d 1
O O2 0.53972(9) 0.16622(10) 0 0.00821(19) Uani d 1

loop_
_atom_site_aniso_label
_atom_site_aniso_U_11
_atom_site_aniso_U_22
_atom_site_aniso_U_33
_atom_site_aniso_U_12
_atom_site_aniso_U_13
_atom_site_aniso_U_23
_atom_site_aniso_type_symbol
Rb1 0.013(2) 0.013(2) 0.044(3) 0 0 0 Rb
Rb2 0.0160(15) 0.0160(15) 0.062(8) 0 0 0 Rb
Ti1 0.00776(9) 0.00869(9) 0.00584(7) 0.00090(7) 0 0 Ti
Mg1 0.00776(9) 0.00869(9) 0.00584(7) 0.00090(7) 0 0 Mg
O1 0.0067(3) 0.0069(3) 0.0065(3) -0.0001(2) 0 0 O
O2 0.0057(3) 0.0107(3) 0.0083(3) 0.0002(2) 0 0 O

loop_
_atom_type_symbol
_atom_type_scat_dispersion_real
_atom_type_scat_dispersion_imag
_atom_type_scat_source
Rb -0.939 2.968 'International Tables Vol C Tables  4.2.6.8 and 6.1.1.1'
Ti 0.278 0.446 'International Tables Vol C Tables  4.2.6.8 and 6.1.1.1'
Mg 0.049 0.036 'International Tables Vol C Tables  4.2.6.8 and 6.1.1.1'
O 0.011 0.006 'International Tables Vol C Tables  4.2.6.8 and 6.1.1.1'

loop_
_geom_angle_atom_site_label_1
_geom_angle_atom_site_label_2
_geom_angle_atom_site_label_3
_geom_angle_site_symmetry_1
_geom_angle_site_symmetry_3
_geom_angle
_geom_angle_publ_flag
O1 Rb1 O1 . 1_556 58.638(12) no
O1 Rb1 O1 . 5_555 121.362(12) no
O1 Rb1 O1 . 5_556 180 no
O1 Rb1 O1 . 2_555 76.13(2) no
O1 Rb1 O1 . 2_556 103.87(2) no
O1 Rb1 O1 . 6_555 76.13(2) no
O1 Rb1 O1 . 6_556 103.87(2) no
O1 Rb1 O1 1_556 . 58.638(12) no
O1 Rb1 O1 1_556 5_555 180 no
O1 Rb1 O1 1_556 5_556 121.362(12) no
O1 Rb1 O1 1_556 2_555 103.87(2) no
O1 Rb1 O1 1_556 2_556 76.13(2) no
O1 Rb1 O1 1_556 6_555 103.87(2) no
O1 Rb1 O1 1_556 6_556 76.13(2) no
O1 Rb1 O1 5_555 . 121.362(12) no
O1 Rb1 O1 5_555 1_556 180 no
O1 Rb1 O1 5_555 5_556 58.638(12) no
O1 Rb1 O1 5_555 2_555 76.13(2) no
O1 Rb1 O1 5_555 2_556 103.87(2) no
O1 Rb1 O1 5_555 6_555 76.13(2) no
O1 Rb1 O1 5_555 6_556 103.87(2) no
O1 Rb1 O1 5_556 . 180 no
O1 Rb1 O1 5_556 1_556 121.362(12) no
O1 Rb1 O1 5_556 5_555 58.638(12) no
O1 Rb1 O1 5_556 2_555 103.87(2) no
O1 Rb1 O1 5_556 2_556 76.13(2) no
O1 Rb1 O1 5_556 6_555 103.87(2) no
O1 Rb1 O1 5_556 6_556 76.13(2) no
O1 Rb1 O1 2_555 . 76.13(2) no
O1 Rb1 O1 2_555 1_556 103.87(2) no
O1 Rb1 O1 2_555 5_555 76.13(2) no
O1 Rb1 O1 2_555 5_556 103.87(2) no
O1 Rb1 O1 2_555 2_556 58.638(12) no
O1 Rb1 O1 2_555 6_555 121.362(12) no
O1 Rb1 O1 2_555 6_556 180 no
O1 Rb1 O1 2_556 . 103.87(2) no
O1 Rb1 O1 2_556 1_556 76.13(2) no
O1 Rb1 O1 2_556 5_555 103.87(2) no
O1 Rb1 O1 2_556 5_556 76.13(2) no
O1 Rb1 O1 2_556 2_555 58.638(12) no
O1 Rb1 O1 2_556 6_555 180 no
O1 Rb1 O1 2_556 6_556 121.362(12) no
O1 Rb1 O1 6_555 . 76.13(2) no
O1 Rb1 O1 6_555 1_556 103.87(2) no
O1 Rb1 O1 6_555 5_555 76.13(2) no
O1 Rb1 O1 6_555 5_556 103.87(2) no
O1 Rb1 O1 6_555 2_555 121.362(12) no
O1 Rb1 O1 6_555 2_556 180 no
O1 Rb1 O1 6_555 6_556 58.638(12) no
O1 Rb1 O1 6_556 . 103.87(2) no
O1 Rb1 O1 6_556 1_556 76.13(2) no
O1 Rb1 O1 6_556 5_555 103.87(2) no
O1 Rb1 O1 6_556 5_556 76.13(2) no
O1 Rb1 O1 6_556 2_555 180 no
O1 Rb1 O1 6_556 2_556 121.362(12) no
O1 Rb1 O1 6_556 6_555 58.638(12) no
O1 Rb2 O1 . 1_556 57.25(5) no
O1 Rb2 O1 . 5_555 139.7(4) no
O1 Rb2 O1 . 5_556 163.0(3) no
O1 Rb2 O1 . 2_555 83.19(12) no
O1 Rb2 O1 . 2_556 101.99(7) no
O1 Rb2 O1 . 6_555 83.19(12) no
O1 Rb2 O1 . 6_556 101.99(7) no
O1 Rb2 O1 1_556 . 57.25(5) no
O1 Rb2 O1 1_556 5_555 163.0(3) no
O1 Rb2 O1 1_556 5_556 105.8(3) no
O1 Rb2 O1 1_556 2_555 101.99(7) no
O1 Rb2 O1 1_556 2_556 68.65(14) no
O1 Rb2 O1 1_556 6_555 101.99(7) no
O1 Rb2 O1 1_556 6_556 68.65(14) no
O1 Rb2 O1 5_555 . 139.7(4) no
O1 Rb2 O1 5_555 1_556 163.0(3) no
O1 Rb2 O1 5_555 5_556 57.25(5) no
O1 Rb2 O1 5_555 2_555 83.19(12) no
O1 Rb2 O1 5_555 2_556 101.99(7) no
O1 Rb2 O1 5_555 6_555 83.19(12) no
O1 Rb2 O1 5_555 6_556 101.99(7) no
O1 Rb2 O1 5_556 . 163.0(3) no
O1 Rb2 O1 5_556 1_556 105.8(3) no
O1 Rb2 O1 5_556 5_555 57.25(5) no
O1 Rb2 O1 5_556 2_555 101.99(7) no
O1 Rb2 O1 5_556 2_556 68.65(14) no
O1 Rb2 O1 5_556 6_555 101.99(7) no
O1 Rb2 O1 5_556 6_556 68.65(14) no
O1 Rb2 O1 2_555 . 83.19(12) no
O1 Rb2 O1 2_555 1_556 101.99(7) no
O1 Rb2 O1 2_555 5_555 83.19(12) no
O1 Rb2 O1 2_555 5_556 101.99(7) no
O1 Rb2 O1 2_555 2_556 57.25(5) no
O1 Rb2 O1 2_555 6_555 139.7(4) no
O1 Rb2 O1 2_555 6_556 163.0(3) no
O1 Rb2 O1 2_556 . 101.99(7) no
O1 Rb2 O1 2_556 1_556 68.65(14) no
O1 Rb2 O1 2_556 5_555 101.99(7) no
O1 Rb2 O1 2_556 5_556 68.65(14) no
O1 Rb2 O1 2_556 2_555 57.25(5) no
O1 Rb2 O1 2_556 6_555 163.0(3) no
O1 Rb2 O1 2_556 6_556 105.8(3) no
O1 Rb2 O1 6_555 . 83.19(12) no
O1 Rb2 O1 6_555 1_556 101.99(7) no
O1 Rb2 O1 6_555 5_555 83.19(12) no
O1 Rb2 O1 6_555 5_556 101.99(7) no
O1 Rb2 O1 6_555 2_555 139.7(4) no
O1 Rb2 O1 6_555 2_556 163.0(3) no
O1 Rb2 O1 6_555 6_556 57.25(5) no
O1 Rb2 O1 6_556 . 101.99(7) no
O1 Rb2 O1 6_556 1_556 68.65(14) no
O1 Rb2 O1 6_556 5_555 101.99(7) no
O1 Rb2 O1 6_556 5_556 68.65(14) no
O1 Rb2 O1 6_556 2_555 163.0(3) no
O1 Rb2 O1 6_556 2_556 105.8(3) no
O1 Rb2 O1 6_556 6_555 57.25(5) no
O1 Ti1 O1 . 13_554 80.52(3) no
O1 Ti1 O1 . 13_555 80.52(3) no
O1 Ti1 O2 . . 168.34(4) no
O1 Ti1 O2 . 10_544 92.98(3) no
O1 Ti1 O2 . 10_545 92.98(3) no
O1 Ti1 O1 13_554 . 80.52(3) no
O1 Ti1 O1 13_554 13_555 97.95(3) no
O1 Ti1 O2 13_554 . 91.89(3) no
O1 Ti1 O2 13_554 10_544 81.94(3) no
O1 Ti1 O2 13_554 10_545 173.41(4) no
O1 Ti1 O1 13_555 . 80.52(3) no
O1 Ti1 O1 13_555 13_554 97.95(3) no
O1 Ti1 O2 13_555 . 91.89(3) no
O1 Ti1 O2 13_555 10_544 173.41(4) no
O1 Ti1 O2 13_555 10_545 81.94(3) no
O2 Ti1 O2 . 10_544 94.70(3) no
O2 Ti1 O2 . 10_545 94.70(3) no
O2 Ti1 O2 10_544 . 94.70(3) no
O2 Ti1 O2 10_544 10_545 97.42(3) no
O2 Ti1 O2 10_545 . 94.70(3) no
O2 Ti1 O2 10_545 10_544 97.42(3) no

loop_
_geom_bond_atom_site_label_1
_geom_bond_atom_site_label_2
_geom_bond_site_symmetry_2
_geom_bond_distance
_geom_bond_publ_flag
Rb1 O1 . 3.0344(8) no
Rb1 O1 1_556 3.0344(8) no
Rb1 O1 5_555 3.0344(8) no
Rb1 O1 5_556 3.0344(8) no
Rb1 O1 2_555 3.0344(8) no
Rb1 O1 2_556 3.0344(8) no
Rb1 O1 6_555 3.0344(8) no
Rb1 O1 6_556 3.0344(8) no
Rb2 O1 . 2.818(3) no
Rb2 O1 1_556 3.318(6) no
Rb2 O1 5_555 2.818(3) no
Rb2 O1 5_556 3.318(6) no
Rb2 O1 2_555 2.818(3) no
Rb2 O1 2_556 3.318(6) no
Rb2 O1 6_555 2.818(3) no
Rb2 O1 6_556 3.318(6) no
Ti1 O1 . 2.0189(9) no
Ti1 O1 13_554 1.9695(6) no
Ti1 O1 13_555 1.9695(6) no
Ti1 O2 . 1.9371(9) no
Ti1 O2 10_544 1.9776(6) no
Ti1 O2 10_545 1.9776(6) no
